data_4127342
loop_
_publ_author_name
'Zhang, Jianpeng'
'Li, Zijian'
'Zhuo, Junming'
'Cui, Yue'
'Han, Ting'
'Li, Chao'

_publ_section_title
;
 Tandem Decarboxylative Cyclization/Alkenylation Strategy for Total
 Syntheses of (+)-Longirabdiol, (-)-Longirabdolactone, and (-)-Effusin.
;
_journal_issue 20
_journal_name_full 'Journal of the American Chemical Society'
_journal_page_first 8372
_journal_page_last 8380
_journal_paper_doi 10.1021/jacs.9b03978
_journal_volume 141
_journal_year 2019
_chemical_formula_sum 'C10 H14 O4'
_chemical_formula_weight 198.21
_space_group_crystal_system monoclinic
_space_group_IT_number 15
_space_group_name_Hall '-C 2yc'
_space_group_name_H-M_alt 'C 1 2/c 1'
_symmetry_space_group_name_Hall '-C 2yc'
_symmetry_space_group_name_H-M 'C 1 2/c 1'
_atom_sites_solution_hydrogens geom
_audit_creation_method SHELXL-2014/7
_cell_angle_alpha 90
_cell_angle_beta 108.914(4)
_cell_angle_gamma 90
_cell_formula_units_Z 8
_cell_length_a 21.1666(10)
_cell_length_b 7.7501(3)
_cell_length_c 12.9540(5)
_cell_measurement_reflns_used 10352
_cell_measurement_temperature 180.00(10)
_cell_measurement_theta_max 30.1810
_cell_measurement_theta_min 4.3490
_cell_volume 2010.28(15)
_computing_structure_refinement 'SHELXL-2014/7 (Sheldrick, 2014)'
_diffrn_ambient_environment N~2~
_diffrn_ambient_temperature 180.00(10)
_diffrn_detector 'CCD plate'
_diffrn_measured_fraction_theta_full 0.997
_diffrn_measured_fraction_theta_max 0.997
_diffrn_measurement_device 'four-circle diffractometer'
_diffrn_measurement_device_type 'XtaLAB AFC12 (RINC): Kappa single'
_diffrn_radiation_monochromator graphite
_diffrn_radiation_probe x-ray
_diffrn_radiation_type 'Mo K\a'
_diffrn_radiation_wavelength 0.71073
_diffrn_reflns_av_R_equivalents 0.0227
_diffrn_reflns_av_unetI/netI 0.0136
_diffrn_reflns_Laue_measured_fraction_full 0.997
_diffrn_reflns_Laue_measured_fraction_max 0.997
_diffrn_reflns_limit_h_max 26
_diffrn_reflns_limit_h_min -26
_diffrn_reflns_limit_k_max 9
_diffrn_reflns_limit_k_min -9
_diffrn_reflns_limit_l_max 16
_diffrn_reflns_limit_l_min -16
_diffrn_reflns_number 16812
_diffrn_reflns_point_group_measured_fraction_full 0.997
_diffrn_reflns_point_group_measured_fraction_max 0.997
_diffrn_reflns_theta_full 25.242
_diffrn_reflns_theta_max 26.370
_diffrn_reflns_theta_min 3.963
_diffrn_source 'fine-focus sealed X-ray tube'
_diffrn_source_type 'Enhance (Mo) X-ray Source'
_exptl_absorpt_coefficient_mu 0.101
_exptl_absorpt_correction_T_max 1.00000
_exptl_absorpt_correction_T_min 0.65919
_exptl_absorpt_correction_type multi-scan
_exptl_absorpt_process_details
;
CrysAlisPro 1.171.39.28b (Rigaku Oxford Diffraction, 2015)
Empirical absorption correction using spherical harmonics,
 implemented in SCALE3 ABSPACK scaling algorithm.
;
_exptl_crystal_colour colorless
_exptl_crystal_density_diffrn 1.310
_exptl_crystal_description block
_exptl_crystal_F_000 848
_exptl_crystal_size_max 0.4
_exptl_crystal_size_mid 0.3
_exptl_crystal_size_min 0.2
_refine_diff_density_max 0.264
_refine_diff_density_min -0.191
_refine_diff_density_rms 0.040
_refine_ls_extinction_method none
_refine_ls_goodness_of_fit_ref 1.032
_refine_ls_hydrogen_treatment constr
_refine_ls_matrix_type full
_refine_ls_number_parameters 129
_refine_ls_number_reflns 2051
_refine_ls_number_restraints 0
_refine_ls_restrained_S_all 1.032
_refine_ls_R_factor_all 0.0354
_refine_ls_R_factor_gt 0.0337
_refine_ls_shift/su_max 0.000
_refine_ls_shift/su_mean 0.000
_refine_ls_structure_factor_coef Fsqd
_refine_ls_weighting_details 'w=1/[\s^2^(Fo^2^)+(0.0557P)^2^+0.9797P] where P=(Fo^2^+2Fc^2^)/3'
_refine_ls_weighting_scheme calc
_refine_ls_wR_factor_gt 0.0941
_refine_ls_wR_factor_ref 0.0958
_reflns_Friedel_coverage 0.000
_reflns_number_gt 1913
_reflns_number_total 2051
_reflns_threshold_expression 'I > 2\s(I)'
_cod_data_source_file ja9b03978_si_003.cif
_cod_data_source_block 3
_cod_database_code 4127342
_shelx_shelxl_version_number 2014/7
_shelx_space_group_comment
;
The symmetry employed for this shelxl refinement is uniquely defined
by the following loop, which should always be used as a source of
symmetry information in preference to the above space-group names.
They are only intended as comments.
;
_cell_oxdiff_measurement_reflns_used 10351

loop_
_space_group_symop_operation_xyz
'x, y, z'
'-x, y, -z+1/2'
'x+1/2, y+1/2, z'
'-x+1/2, y+1/2, -z+1/2'
'-x, -y, -z'
'x, -y, z-1/2'
'-x+1/2, -y+1/2, -z'
'x+1/2, -y+1/2, z-1/2'

loop_
_atom_site_label
_atom_site_type_symbol
_atom_site_fract_x
_atom_site_fract_y
_atom_site_fract_z
_atom_site_U_iso_or_equiv
_atom_site_adp_type
_atom_site_occupancy
_atom_site_site_symmetry_order
_atom_site_calc_flag
_atom_site_refinement_flags_posn
_atom_site_refinement_flags_adp
O1 O 0.26536(4) 0.13103(10) 0.11603(6) 0.0339(2) Uani 1 1 d . .
O2 O 0.22443(4) 0.38224(13) 0.14792(7) 0.0443(2) Uani 1 1 d . .
C1 C 0.27202(5) 0.28978(15) 0.16170(9) 0.0303(3) Uani 1 1 d . .
C2 C 0.33022(5) 0.04648(14) 0.14520(9) 0.0313(2) Uani 1 1 d . .
H2A H 0.3352 -0.0155 0.0832 0.038 Uiso 1 1 calc R U
H2B H 0.3357 -0.0341 0.2048 0.038 Uiso 1 1 calc R U
C3 C 0.38119(5) 0.19346(13) 0.17984(8) 0.0245(2) Uani 1 1 d . .
H3 H 0.4225 0.1530 0.2344 0.029 Uiso 1 1 calc R U
C4 C 0.34416(5) 0.32129(13) 0.23149(8) 0.0262(2) Uani 1 1 d . .
C5 C 0.34936(6) 0.26439(17) 0.34826(9) 0.0372(3) Uani 1 1 d . .
H5A H 0.3227 0.3396 0.3763 0.056 Uiso 1 1 calc R U
H5B H 0.3951 0.2701 0.3944 0.056 Uiso 1 1 calc R U
H5C H 0.3334 0.1481 0.3466 0.056 Uiso 1 1 calc R U
C6 C 0.36477(6) 0.51063(14) 0.23319(9) 0.0328(3) Uani 1 1 d . .
H6A H 0.3306 0.5818 0.2466 0.039 Uiso 1 1 calc R U
H6B H 0.4058 0.5280 0.2933 0.039 Uiso 1 1 calc R U
C7 C 0.37536(6) 0.57044(15) 0.12792(10) 0.0378(3) Uani 1 1 d . .
H7A H 0.3928 0.6872 0.1371 0.045 Uiso 1 1 calc R U
H7B H 0.3329 0.5710 0.0693 0.045 Uiso 1 1 calc R U
C8 C 0.42406(6) 0.45155(14) 0.09777(9) 0.0316(2) Uani 1 1 d . .
H8A H 0.4667 0.4516 0.1559 0.038 Uiso 1 1 calc R U
H8B H 0.4312 0.4929 0.0317 0.038 Uiso 1 1 calc R U
C9 C 0.39577(5) 0.26766(13) 0.07983(8) 0.0244(2) Uani 1 1 d . .
H9 H 0.3532 0.2726 0.0200 0.029 Uiso 1 1 calc R U
C10 C 0.44126(5) 0.14807(14) 0.04446(8) 0.0263(2) Uani 1 1 d . .
O3 O 0.46309(4) 0.01342(11) 0.09152(7) 0.0391(2) Uani 1 1 d . .
O4 O 0.45570(5) 0.20304(12) -0.04104(7) 0.0434(2) Uani 1 1 d . .
H4 H 0.4794 0.1318 -0.0577 0.065 Uiso 1 1 calc R U

loop_
_atom_site_aniso_label
_atom_site_aniso_U_11
_atom_site_aniso_U_22
_atom_site_aniso_U_33
_atom_site_aniso_U_23
_atom_site_aniso_U_13
_atom_site_aniso_U_12
O1 0.0279(4) 0.0378(4) 0.0384(4) -0.0120(3) 0.0142(3) -0.0055(3)
O2 0.0287(4) 0.0566(6) 0.0475(5) -0.0155(4) 0.0120(4) 0.0090(4)
C1 0.0276(5) 0.0386(6) 0.0280(5) -0.0079(4) 0.0134(4) -0.0006(4)
C2 0.0345(6) 0.0275(5) 0.0373(6) -0.0039(4) 0.0190(5) -0.0006(4)
C3 0.0248(5) 0.0259(5) 0.0242(5) -0.0005(4) 0.0099(4) 0.0029(4)
C4 0.0262(5) 0.0300(5) 0.0241(5) -0.0047(4) 0.0105(4) 0.0009(4)
C5 0.0439(6) 0.0446(7) 0.0265(5) -0.0046(5) 0.0159(5) -0.0015(5)
C6 0.0358(6) 0.0294(5) 0.0359(6) -0.0092(4) 0.0153(5) -0.0005(4)
C7 0.0484(7) 0.0253(5) 0.0453(6) 0.0003(5) 0.0229(5) 0.0042(5)
C8 0.0350(6) 0.0285(5) 0.0358(5) 0.0014(4) 0.0176(5) -0.0003(4)
C9 0.0226(5) 0.0275(5) 0.0238(5) -0.0001(4) 0.0086(4) 0.0038(4)
C10 0.0246(5) 0.0304(5) 0.0252(5) -0.0003(4) 0.0096(4) 0.0027(4)
O3 0.0492(5) 0.0374(5) 0.0405(5) 0.0100(4) 0.0282(4) 0.0181(4)
O4 0.0571(6) 0.0437(5) 0.0432(5) 0.0147(4) 0.0353(4) 0.0234(4)

loop_
_atom_type_symbol
_atom_type_description
_atom_type_scat_dispersion_real
_atom_type_scat_dispersion_imag
_atom_type_scat_source
C C 0.0033 0.0016 'International Tables Vol C Tables 4.2.6.8 and 6.1.1.4'
H H 0.0000 0.0000 'International Tables Vol C Tables 4.2.6.8 and 6.1.1.4'
O O 0.0106 0.0060 'International Tables Vol C Tables 4.2.6.8 and 6.1.1.4'

loop_
_geom_angle_atom_site_label_1
_geom_angle_atom_site_label_2
_geom_angle_atom_site_label_3
_geom_angle
C1 O1 C2 109.88(8)
O2 C1 O1 120.93(10)
O2 C1 C4 128.63(10)
O1 C1 C4 110.38(9)
O1 C2 C3 104.86(8)
C2 C3 C9 110.23(8)
C2 C3 C4 101.29(8)
C9 C3 C4 113.20(8)
C1 C4 C6 112.92(9)
C1 C4 C3 101.09(8)
C6 C4 C3 116.07(8)
C1 C4 C5 105.98(9)
C6 C4 C5 109.29(9)
C3 C4 C5 110.86(9)
C7 C6 C4 113.77(9)
C6 C7 C8 110.68(9)
C7 C8 C9 109.70(9)
C10 C9 C8 111.10(8)
C10 C9 C3 110.35(8)
C8 C9 C3 113.26(8)
O3 C10 O4 123.02(9)
O3 C10 C9 123.24(9)
O4 C10 C9 113.74(9)

loop_
_geom_bond_atom_site_label_1
_geom_bond_atom_site_label_2
_geom_bond_distance
O1 C1 1.3527(13)
O1 C2 1.4562(13)
O2 C1 1.2014(14)
C1 C4 1.5209(14)
C2 C3 1.5326(14)
C3 C9 1.5374(13)
C3 C4 1.5439(13)
C4 C6 1.5291(15)
C4 C5 1.5449(14)
C6 C7 1.5241(16)
C7 C8 1.5248(15)
C8 C9 1.5341(15)
C9 C10 1.5107(13)
C10 O3 1.2212(13)
C10 O4 1.3119(13)
